data_4132682
loop_
_publ_author_name
'Weinstein, Cory M.'
'Junor, Glen P.'
'Tolentino, Daniel R.'
'Jazzar, Rodolphe'
'Melaimi, Mohand'
'Bertrand, Guy'

_publ_section_title
;
 Highly Ambiphilic Room Temperature Stable Six-Membered Cyclic
 (Alkyl)(amino)carbenes.
;
_journal_issue 29
_journal_name_full 'Journal of the American Chemical Society'
_journal_page_first 9255
_journal_page_last 9260
_journal_paper_doi 10.1021/jacs.8b05518
_journal_volume 140
_journal_year 2018
_chemical_absolute_configuration achiral
_chemical_formula_moiety 'C28 H41 Au Cl N'
_chemical_formula_sum 'C28 H41 Au Cl N'
_chemical_formula_weight 624.03
_space_group_crystal_system orthorhombic
_space_group_IT_number 19
_space_group_name_Hall 'P 2ac 2ab'
_space_group_name_H-M_alt 'P 21 21 21'
_atom_sites_solution_hydrogens geom
_audit_creation_date 2017-09-25
_audit_creation_method
;
Olex2 1.2-beta
(compiled 2017.08.10 svn.r3458 for OlexSys, GUI svn.r5381)
;
_cell_angle_alpha 90
_cell_angle_beta 90
_cell_angle_gamma 90
_cell_formula_units_Z 4
_cell_length_a 10.6312(9)
_cell_length_b 13.2056(10)
_cell_length_c 17.7225(15)
_cell_measurement_reflns_used 5819
_cell_measurement_temperature 100(2)
_cell_measurement_theta_max 26.35
_cell_measurement_theta_min 2.71
_cell_volume 2488.1(4)
_computing_cell_refinement 'SAINT v8.34A (Bruker, 2013)'
_computing_data_collection 'APEX2 v2013.6-2 (Bruker, 2013)'
_computing_data_reduction 'SAINT v8.34A (Bruker, 2013)'
_computing_molecular_graphics 'Olex2 (Dolomanov et al., 2009)'
_computing_publication_material 'Olex2 (Dolomanov et al., 2009)'
_computing_structure_refinement 'ShelXL (Sheldrick, 2015)'
_computing_structure_solution 'XT (Sheldrick, 2008)'
_diffrn_ambient_temperature 100.0
_diffrn_detector 'Bruker APEX CCD'
_diffrn_detector_area_resol_mean 8.0
_diffrn_detector_type 'CCD Area Detector'
_diffrn_measured_fraction_theta_full 0.980
_diffrn_measured_fraction_theta_max 0.976
_diffrn_measurement_device 'Kappa Four-Circle Diffractometer'
_diffrn_measurement_device_type 'Bruker X8 APEX'
_diffrn_measurement_method '\w and \f scans'
_diffrn_radiation_monochromator graphite
_diffrn_radiation_probe x-ray
_diffrn_radiation_type MoK\a
_diffrn_radiation_wavelength 0.71073
_diffrn_reflns_av_R_equivalents 0.0283
_diffrn_reflns_av_unetI/netI 0.0531
_diffrn_reflns_Laue_measured_fraction_full 0.980
_diffrn_reflns_Laue_measured_fraction_max 0.976
_diffrn_reflns_limit_h_max 12
_diffrn_reflns_limit_h_min -12
_diffrn_reflns_limit_k_max 14
_diffrn_reflns_limit_k_min -16
_diffrn_reflns_limit_l_max 11
_diffrn_reflns_limit_l_min -22
_diffrn_reflns_number 9264
_diffrn_reflns_point_group_measured_fraction_full 0.913
_diffrn_reflns_point_group_measured_fraction_max 0.903
_diffrn_reflns_theta_full 25.242
_diffrn_reflns_theta_max 26.384
_diffrn_reflns_theta_min 2.298
_diffrn_source 'sealed tube'
_diffrn_source_type fine-focus
_diffrn_standards_number 0
_exptl_absorpt_coefficient_mu 6.036
_exptl_absorpt_correction_T_max 0.1495
_exptl_absorpt_correction_T_min 0.0995
_exptl_absorpt_correction_type multi-scan
_exptl_absorpt_process_details
;
SADABS-2016/2 (Bruker,2016/2) was used for absorption correction.
wR2(int) was 0.1018 before and 0.0586 after correction.
The Ratio of minimum to maximum transmission is 0.6656.
The \l/2 correction factor is Not present.
;
_exptl_crystal_colour colorless
_exptl_crystal_density_diffrn 1.666
_exptl_crystal_description block
_exptl_crystal_F_000 1248
_exptl_crystal_size_max 0.5
_exptl_crystal_size_mid 0.4
_exptl_crystal_size_min 0.4
_refine_diff_density_max 0.479
_refine_diff_density_min -0.822
_refine_diff_density_rms 0.095
_refine_ls_abs_structure_details
;
 Flack x determined using 1686 quotients [(I+)-(I-)]/[(I+)+(I-)]
 (Parsons, Flack and Wagner, Acta Cryst. B69 (2013) 249-259).
;
_refine_ls_abs_structure_Flack 0.002(6)
_refine_ls_extinction_method none
_refine_ls_goodness_of_fit_ref 0.770
_refine_ls_hydrogen_treatment constr
_refine_ls_matrix_type full
_refine_ls_number_parameters 286
_refine_ls_number_reflns 4613
_refine_ls_number_restraints 0
_refine_ls_restrained_S_all 0.770
_refine_ls_R_factor_all 0.0201
_refine_ls_R_factor_gt 0.0190
_refine_ls_shift/su_max 0.002
_refine_ls_shift/su_mean 0.000
_refine_ls_structure_factor_coef Fsqd
_refine_ls_weighting_details 'w=1/[\s^2^(Fo^2^)] where P=(Fo^2^+2Fc^2^)/3'
_refine_ls_weighting_scheme calc
_refine_ls_wR_factor_gt 0.0406
_refine_ls_wR_factor_ref 0.0410
_reflns_Friedel_coverage 0.636
_reflns_Friedel_fraction_full 0.825
_reflns_Friedel_fraction_max 0.808
_reflns_number_gt 4448
_reflns_number_total 4613
_reflns_threshold_expression 'I > 2\s(I)'
_cod_data_source_file Au.cif
_cod_data_source_block gb_cmw_9_25_0m_a
_cod_depositor_comments
;
The following automatic conversions were performed:

data item '_diffrn_radiation_probe' value 'X-ray' was changed to
'x-ray' in accordance with the
/home/saulius/struct/COD-crude-data/automatic-downloads/DataCite-retrospective/ACS/depositions/lib/dictionaries/cif_core.dic
dictionary named 'cif_core.dic' version 2.4.2 last updated on
2011-04-26.

Automatic conversion script
Id: cif_fix_values 6909 2019-04-08 15:41:33Z antanas 
;
_cod_database_code 4132682
_shelx_shelxl_version_number 2016/6
_shelx_space_group_comment
;
The symmetry employed for this shelxl refinement is uniquely defined
by the following loop, which should always be used as a source of
symmetry information in preference to the above space-group names.
They are only intended as comments.
;
_olex2_refinement_description
;
1. Fixed Uiso
 At 1.2 times of:
  All C(H) groups, All C(H,H) groups
 At 1.5 times of:
  All C(H,H,H) groups
2.a Ternary CH refined with riding coordinates:
 C26(H26), C23(H23), C3(H3), C5(H5), C11(H11), C7(H7)
2.b Secondary CH2 refined with riding coordinates:
 C9(H9A,H9B), C8(H8A,H8B), C10(H10A,H10B), C4(H4A,H4B), C6(H6A,H6B), C12(H12A,
 H12B), C13(H13A,H13B)
2.c Aromatic/amide H refined with riding coordinates:
 C19(H19), C21(H21), C20(H20)
2.d Idealised Me refined as rotating group:
 C27(H27A,H27B,H27C), C24(H24A,H24B,H24C), C16(H16A,H16B,H16C), C25(H25A,H25B,
 H25C), C15(H15A,H15B,H15C), C28(H28A,H28B,H28C)
;
_olex2_submission_special_instructions 'No special instructions were received'

loop_
_space_group_symop_operation_xyz
'x, y, z'
'-x+1/2, -y, z+1/2'
'-x, y+1/2, -z+1/2'
'x+1/2, -y+1/2, -z'

loop_
_atom_site_label
_atom_site_type_symbol
_atom_site_fract_x
_atom_site_fract_y
_atom_site_fract_z
_atom_site_U_iso_or_equiv
_atom_site_adp_type
_atom_site_occupancy
_atom_site_site_symmetry_order
_atom_site_calc_flag
_atom_site_refinement_flags_posn
Au1 Au 0.56594(2) 0.77344(2) 0.65351(2) 0.01090(5) Uani 1 1 d .
Cl1 Cl 0.35755(12) 0.81423(9) 0.66436(8) 0.0195(3) Uani 1 1 d .
N1 N 0.8317(4) 0.7962(3) 0.6725(2) 0.0104(9) Uani 1 1 d .
C9 C 0.7191(6) 0.5169(4) 0.6972(3) 0.0141(12) Uani 1 1 d .
H9A H 0.677465 0.572538 0.725078 0.017 Uiso 1 1 calc R
H9B H 0.747738 0.465859 0.734363 0.017 Uiso 1 1 calc R
C26 C 0.7674(5) 0.7583(3) 0.8334(2) 0.0137(11) Uani 1 1 d .
H26 H 0.801919 0.709061 0.795926 0.016 Uiso 1 1 calc R
C19 C 0.7324(5) 0.9460(3) 0.8421(3) 0.0156(11) Uani 1 1 d .
H19 H 0.721475 0.936681 0.894837 0.019 Uiso 1 1 calc R
C1 C 0.7462(5) 0.7357(3) 0.6423(2) 0.0115(10) Uani 1 1 d .
C21 C 0.7267(5) 1.0547(4) 0.7346(3) 0.0155(12) Uani 1 1 d .
H21 H 0.710925 1.119876 0.713979 0.019 Uiso 1 1 calc R
C22 C 0.7603(5) 0.9768(4) 0.6866(3) 0.0104(11) Uani 1 1 d .
C8 C 0.5804(6) 0.5497(3) 0.5866(3) 0.0178(12) Uani 1 1 d .
H8A H 0.521790 0.519349 0.549569 0.021 Uiso 1 1 calc R
H8B H 0.534783 0.603379 0.614384 0.021 Uiso 1 1 calc R
C27 C 0.8489(5) 0.7539(4) 0.9052(3) 0.0178(12) Uani 1 1 d .
H27A H 0.933930 0.778066 0.893586 0.027 Uiso 1 1 calc GR
H27B H 0.853192 0.683928 0.923384 0.027 Uiso 1 1 calc GR
H27C H 0.811578 0.796968 0.944268 0.027 Uiso 1 1 calc GR
C23 C 0.7631(6) 0.9979(4) 0.6021(3) 0.0149(12) Uani 1 1 d .
H23 H 0.796845 0.936511 0.575912 0.018 Uiso 1 1 calc R
C10 C 0.6897(6) 0.3821(4) 0.5989(3) 0.0212(13) Uani 1 1 d .
H10A H 0.720504 0.330211 0.634743 0.025 Uiso 1 1 calc R
H10B H 0.629152 0.349576 0.564119 0.025 Uiso 1 1 calc R
C17 C 0.7849(5) 0.8810(3) 0.7198(3) 0.0109(10) Uani 1 1 d .
C3 C 0.8323(5) 0.5585(3) 0.6542(3) 0.0129(10) Uani 1 1 d .
H3 H 0.894568 0.586351 0.691010 0.016 Uiso 1 1 calc R
C24 C 0.6313(6) 1.0177(4) 0.5730(3) 0.0219(13) Uani 1 1 d .
H24A H 0.575797 0.962136 0.588390 0.033 Uiso 1 1 calc GR
H24B H 0.632935 1.022192 0.517844 0.033 Uiso 1 1 calc GR
H24C H 0.600017 1.081499 0.594075 0.033 Uiso 1 1 calc GR
C4 C 0.8946(5) 0.4716(4) 0.6091(3) 0.0163(12) Uani 1 1 d .
H4A H 0.967753 0.498083 0.580718 0.020 Uiso 1 1 calc R
H4B H 0.924991 0.418804 0.644271 0.020 Uiso 1 1 calc R
C18 C 0.7653(5) 0.8632(4) 0.7973(3) 0.0113(11) Uani 1 1 d .
C5 C 0.7999(6) 0.4256(3) 0.5543(3) 0.0176(12) Uani 1 1 d .
H5 H 0.841202 0.370321 0.524725 0.021 Uiso 1 1 calc R
C6 C 0.7528(6) 0.5080(3) 0.5002(3) 0.0181(12) Uani 1 1 d .
H6A H 0.689652 0.478885 0.465365 0.022 Uiso 1 1 calc R
H6B H 0.823940 0.533818 0.469764 0.022 Uiso 1 1 calc R
C16 C 1.0333(5) 0.7571(4) 0.7416(3) 0.0142(11) Uani 1 1 d .
H16A H 1.010048 0.806223 0.780578 0.021 Uiso 1 1 calc GR
H16B H 1.125057 0.754708 0.736751 0.021 Uiso 1 1 calc GR
H16C H 1.001824 0.689919 0.755688 0.021 Uiso 1 1 calc GR
C20 C 0.7153(6) 1.0412(4) 0.8115(3) 0.0149(11) Uani 1 1 d .
H20 H 0.695724 1.097046 0.843235 0.018 Uiso 1 1 calc R
C2 C 0.7935(6) 0.6437(3) 0.5978(3) 0.0122(11) Uani 1 1 d .
C12 C 0.9054(5) 0.6855(3) 0.5520(3) 0.0128(11) Uani 1 1 d .
H12A H 0.933660 0.633865 0.515243 0.015 Uiso 1 1 calc R
H12B H 0.878392 0.746238 0.523577 0.015 Uiso 1 1 calc R
C25 C 0.8469(6) 1.0882(4) 0.5820(3) 0.0176(12) Uani 1 1 d .
H25A H 0.808528 1.150679 0.601050 0.026 Uiso 1 1 calc GR
H25B H 0.855980 1.092600 0.527085 0.026 Uiso 1 1 calc GR
H25C H 0.929954 1.079261 0.605098 0.026 Uiso 1 1 calc GR
C15 C 1.0283(5) 0.8927(3) 0.6455(3) 0.0163(11) Uani 1 1 d .
H15A H 0.998952 0.911906 0.595096 0.024 Uiso 1 1 calc GR
H15B H 1.120452 0.889845 0.645808 0.024 Uiso 1 1 calc GR
H15C H 0.999631 0.942898 0.682392 0.024 Uiso 1 1 calc GR
C13 C 1.0131(5) 0.7129(4) 0.6039(3) 0.0144(11) Uani 1 1 d .
H13A H 1.082075 0.742547 0.573505 0.017 Uiso 1 1 calc R
H13B H 1.045569 0.650436 0.627862 0.017 Uiso 1 1 calc R
C11 C 0.6248(5) 0.4680(3) 0.6422(3) 0.0177(12) Uani 1 1 d .
H11 H 0.551201 0.440629 0.670898 0.021 Uiso 1 1 calc R
C14 C 0.9753(5) 0.7888(3) 0.6661(3) 0.0133(11) Uani 1 1 d .
C7 C 0.6932(5) 0.5959(3) 0.5452(3) 0.0124(10) Uani 1 1 d .
H7 H 0.662339 0.648586 0.509087 0.015 Uiso 1 1 calc R
C28 C 0.6329(5) 0.7262(4) 0.8536(3) 0.0179(10) Uani 1 1 d .
H28A H 0.634001 0.657542 0.874519 0.027 Uiso 1 1 calc GR
H28B H 0.580552 0.727428 0.808079 0.027 Uiso 1 1 calc GR
H28C H 0.598257 0.773159 0.891025 0.027 Uiso 1 1 calc GR

loop_
_atom_site_aniso_label
_atom_site_aniso_U_11
_atom_site_aniso_U_22
_atom_site_aniso_U_33
_atom_site_aniso_U_23
_atom_site_aniso_U_13
_atom_site_aniso_U_12
Au1 0.00773(9) 0.01005(8) 0.01492(8) -0.00110(8) -0.00004(8) 0.00016(9)
Cl1 0.0096(7) 0.0198(6) 0.0290(8) -0.0022(6) 0.0017(5) 0.0029(5)
N1 0.007(2) 0.010(2) 0.014(2) 0.0017(14) 0.0033(16) -0.0007(17)
C9 0.018(3) 0.014(3) 0.011(3) 0.0024(19) 0.003(2) -0.004(2)
C26 0.017(3) 0.014(2) 0.010(2) -0.0004(18) 0.0022(19) -0.002(2)
C19 0.014(3) 0.020(2) 0.012(3) 0.001(2) 0.004(2) 0.001(2)
C1 0.014(3) 0.012(2) 0.009(2) 0.003(2) -0.0007(18) 0.004(2)
C21 0.011(3) 0.012(2) 0.024(3) -0.002(2) 0.003(2) 0.002(2)
C22 0.003(3) 0.013(2) 0.015(3) -0.0006(19) 0.002(2) -0.004(2)
C8 0.017(3) 0.012(2) 0.025(3) -0.007(2) -0.006(3) -0.003(2)
C27 0.017(3) 0.020(3) 0.017(3) 0.0015(19) 0.001(2) 0.001(2)
C23 0.017(3) 0.014(2) 0.014(3) -0.0015(19) 0.000(2) -0.002(2)
C10 0.029(4) 0.010(2) 0.024(3) -0.003(2) 0.003(3) -0.001(3)
C17 0.006(3) 0.011(2) 0.016(3) -0.0059(19) 0.001(2) -0.001(2)
C3 0.015(3) 0.013(2) 0.012(2) 0.000(2) -0.001(2) 0.003(2)
C24 0.020(4) 0.021(3) 0.025(3) 0.006(2) -0.006(3) -0.007(3)
C4 0.016(3) 0.014(2) 0.019(3) 0.004(2) 0.002(2) 0.007(2)
C18 0.006(3) 0.013(2) 0.015(3) -0.0015(19) -0.0021(19) -0.002(2)
C5 0.018(3) 0.012(2) 0.022(3) -0.003(2) 0.002(2) 0.002(2)
C6 0.025(4) 0.014(2) 0.015(3) -0.006(2) -0.002(2) -0.002(2)
C16 0.004(3) 0.022(3) 0.017(2) 0.000(2) -0.0023(18) -0.001(2)
C20 0.013(3) 0.013(2) 0.019(3) -0.007(2) 0.003(2) 0.000(2)
C2 0.015(3) 0.009(2) 0.012(2) 0.0009(19) 0.000(2) 0.001(2)
C12 0.018(3) 0.008(2) 0.013(2) -0.0015(18) 0.002(2) 0.002(2)
C25 0.016(3) 0.015(3) 0.021(3) 0.003(2) 0.000(2) -0.001(2)
C15 0.012(3) 0.016(2) 0.021(3) 0.002(2) 0.003(2) -0.002(2)
C13 0.012(3) 0.015(3) 0.016(2) -0.001(2) 0.0061(19) 0.003(2)
C11 0.016(3) 0.015(2) 0.022(3) -0.001(2) 0.003(2) -0.003(2)
C14 0.010(3) 0.015(2) 0.015(3) -0.0017(19) 0.0028(18) -0.002(2)
C7 0.013(3) 0.009(2) 0.014(2) 0.0012(19) -0.004(2) 0.003(2)
C28 0.016(3) 0.021(2) 0.016(2) 0.005(3) 0.002(2) -0.001(2)

loop_
_atom_type_symbol
_atom_type_description
_atom_type_scat_dispersion_real
_atom_type_scat_dispersion_imag
_atom_type_scat_source
C C 0.0033 0.0016 'International Tables Vol C Tables 4.2.6.8 and 6.1.1.4'
H H 0.0000 0.0000 'International Tables Vol C Tables 4.2.6.8 and 6.1.1.4'
Au Au -2.0133 8.8022 'International Tables Vol C Tables 4.2.6.8 and 6.1.1.4'
Cl Cl 0.1484 0.1585 'International Tables Vol C Tables 4.2.6.8 and 6.1.1.4'
N N 0.0061 0.0033 'International Tables Vol C Tables 4.2.6.8 and 6.1.1.4'

loop_
_geom_angle_atom_site_label_1
_geom_angle_atom_site_label_2
_geom_angle_atom_site_label_3
_geom_angle
C1 Au1 Cl1 178.73(14)
C1 N1 C17 116.9(4)
C1 N1 C14 128.0(4)
C17 N1 C14 115.1(4)
C3 C9 C11 110.4(4)
C18 C26 C27 112.9(4)
C18 C26 C28 109.6(4)
C28 C26 C27 108.8(4)
C20 C19 C18 121.5(5)
N1 C1 Au1 118.1(3)
N1 C1 C2 117.4(5)
C2 C1 Au1 124.4(4)
C20 C21 C22 122.3(5)
C21 C22 C23 118.3(5)
C21 C22 C17 117.1(4)
C17 C22 C23 124.5(4)
C7 C8 C11 110.3(5)
C22 C23 C25 112.4(4)
C24 C23 C22 110.4(5)
C24 C23 C25 109.0(4)
C5 C10 C11 109.1(4)
C22 C17 N1 120.0(4)
C18 C17 N1 118.3(4)
C18 C17 C22 121.7(4)
C9 C3 C4 109.2(4)
C9 C3 C2 111.8(4)
C4 C3 C2 108.5(4)
C5 C4 C3 110.0(5)
C19 C18 C26 118.4(4)
C19 C18 C17 117.4(4)
C17 C18 C26 123.9(4)
C10 C5 C6 109.9(5)
C4 C5 C10 109.0(4)
C4 C5 C6 109.3(4)
C5 C6 C7 110.2(4)
C21 C20 C19 119.6(5)
C1 C2 C3 109.2(4)
C1 C2 C12 103.9(4)
C1 C2 C7 113.9(4)
C12 C2 C3 113.0(4)
C12 C2 C7 111.1(4)
C7 C2 C3 105.9(4)
C13 C12 C2 110.5(4)
C12 C13 C14 113.1(4)
C8 C11 C9 108.1(4)
C10 C11 C9 109.5(5)
C10 C11 C8 109.7(4)
N1 C14 C13 110.7(4)
C16 C14 N1 110.8(4)
C16 C14 C13 110.0(4)
C15 C14 N1 109.1(4)
C15 C14 C16 107.8(4)
C15 C14 C13 108.4(4)
C8 C7 C6 105.6(4)
C8 C7 C2 114.3(4)
C6 C7 C2 109.5(4)

loop_
_geom_bond_atom_site_label_1
_geom_bond_atom_site_label_2
_geom_bond_distance
Au1 Cl1 2.2881(13)
Au1 C1 1.990(5)
N1 C1 1.323(6)
N1 C17 1.485(6)
N1 C14 1.534(7)
C9 C3 1.527(7)
C9 C11 1.541(7)
C26 C27 1.541(7)
C26 C18 1.526(6)
C26 C28 1.533(7)
C19 C18 1.396(7)
C19 C20 1.381(7)
C1 C2 1.534(6)
C21 C22 1.382(7)
C21 C20 1.380(7)
C22 C23 1.524(7)
C22 C17 1.419(7)
C8 C11 1.535(7)
C8 C7 1.533(8)
C23 C24 1.515(8)
C23 C25 1.532(7)
C10 C5 1.525(8)
C10 C11 1.534(7)
C17 C18 1.409(7)
C3 C4 1.547(6)
C3 C2 1.561(6)
C4 C5 1.525(8)
C5 C6 1.534(7)
C6 C7 1.545(7)
C16 C14 1.531(6)
C2 C12 1.541(7)
C2 C7 1.551(7)
C12 C13 1.513(7)
C15 C14 1.527(6)
C13 C14 1.544(6)
